data_7110270
loop_
_publ_author_name
'Friederike Sibbel'
'Katsuma Matsui'
'Yasutomo Segawa'
'Armido Studer'
'Kenichiro Itami'

_publ_section_title
;
 Selective synthesis of [7]- and [8]cycloparaphenylenes
;
_journal_name_full Chem.Commun.
_journal_page_first 954
_journal_paper_doi 10.1039/c3cc48683d
_journal_volume 50
_journal_year 2014
_chemical_formula_sum 'C48 H40'
_chemical_formula_weight 616.80
_chemical_name_systematic
; 
 ? 
;
_space_group_IT_number 62
_symmetry_cell_setting orthorhombic
_symmetry_space_group_name_Hall '-P 2ac 2n'
_symmetry_space_group_name_H-M 'P n m a'
_atom_sites_solution_hydrogens geom
_atom_sites_solution_primary direct
_atom_sites_solution_secondary difmap
_audit_creation_method SHELXL-97
_cell_angle_alpha 90.00
_cell_angle_beta 90.00
_cell_angle_gamma 90.00
_cell_formula_units_Z 4
_cell_length_a 18.340(7)
_cell_length_b 22.335(8)
_cell_length_c 8.218(3)
_cell_measurement_reflns_used 6518
_cell_measurement_temperature 113(2)
_cell_measurement_theta_max 25.3280
_cell_measurement_theta_min 3.0778
_cell_volume 3366(2)
_computing_cell_refinement 'RIGAKU CrystalClear'
_computing_data_collection 'RIGAKU CrystalClear'
_computing_data_reduction 'RIGAKU CrystalClear'
_computing_molecular_graphics ORTEP-III
_computing_structure_refinement 'SHELXL-97 (Sheldrick, 1997)'
_computing_structure_solution SIR-97
_diffrn_ambient_temperature 113(2)
_diffrn_measured_fraction_theta_full 0.997
_diffrn_measured_fraction_theta_max 0.997
_diffrn_measurement_device_type
;
Saturn724 CCD (4x4 bin mode) with MicroMax-007
;
_diffrn_radiation_monochromator graphite
_diffrn_radiation_source 'fine-focus sealed tube'
_diffrn_radiation_type MoK\a
_diffrn_radiation_wavelength 0.71075
_diffrn_reflns_av_R_equivalents 0.0346
_diffrn_reflns_av_sigmaI/netI 0.0138
_diffrn_reflns_limit_h_max 21
_diffrn_reflns_limit_h_min -21
_diffrn_reflns_limit_k_max 26
_diffrn_reflns_limit_k_min -26
_diffrn_reflns_limit_l_max 9
_diffrn_reflns_limit_l_min -9
_diffrn_reflns_number 36989
_diffrn_reflns_theta_full 25.00
_diffrn_reflns_theta_max 25.00
_diffrn_reflns_theta_min 3.27
_exptl_absorpt_coefficient_mu 0.069
_exptl_absorpt_correction_T_max 0.9966
_exptl_absorpt_correction_T_min 0.9864
_exptl_absorpt_correction_type multi-scan
_exptl_absorpt_process_details 'Jacobson, R. (1998) Private communication'
_exptl_crystal_colour Colorless
_exptl_crystal_density_diffrn 1.217
_exptl_crystal_density_method 'not measured'
_exptl_crystal_description Yellow
_exptl_crystal_F_000 1312
_exptl_crystal_size_max 0.20
_exptl_crystal_size_mid 0.20
_exptl_crystal_size_min 0.05
_refine_diff_density_max 0.679
_refine_diff_density_min -0.571
_refine_diff_density_rms 0.049
_refine_ls_extinction_method none
_refine_ls_goodness_of_fit_ref 1.078
_refine_ls_hydrogen_treatment constr
_refine_ls_matrix_type full
_refine_ls_number_parameters 232
_refine_ls_number_reflns 3039
_refine_ls_number_restraints 12
_refine_ls_restrained_S_all 1.173
_refine_ls_R_factor_all 0.0682
_refine_ls_R_factor_gt 0.0648
_refine_ls_shift/su_max 0.000
_refine_ls_shift/su_mean 0.000
_refine_ls_structure_factor_coef Fsqd
_refine_ls_weighting_details 'calc w=1/[\s^2^(Fo^2^)+(0.0900P)^2^+2.8922P] where P=(Fo^2^+2Fc^2^)/3'
_refine_ls_weighting_scheme calc
_refine_ls_wR_factor_gt 0.1742
_refine_ls_wR_factor_ref 0.1772
_reflns_number_gt 2870
_reflns_number_total 3039
_reflns_threshold_expression >2sigma(I)
_cod_data_source_file c3cc48683d.txt
_cod_data_source_block 7CPP
_cod_original_sg_symbol_H-M Pnma
_cod_database_code 7110270

loop_
_symmetry_equiv_pos_as_xyz
'x, y, z'
'-x+1/2, -y, z+1/2'
'x+1/2, -y+1/2, -z+1/2'
'-x, y+1/2, -z'
'-x, -y, -z'
'x-1/2, y, -z-1/2'
'-x-1/2, y-1/2, z-1/2'
'x, -y-1/2, z'

loop_
_atom_site_label
_atom_site_type_symbol
_atom_site_fract_x
_atom_site_fract_y
_atom_site_fract_z
_atom_site_U_iso_or_equiv
_atom_site_adp_type
_atom_site_occupancy
_atom_site_symmetry_multiplicity
_atom_site_calc_flag
_atom_site_refinement_flags
_atom_site_disorder_assembly
_atom_site_disorder_group
C1 C -0.24626(13) 0.21889(11) 0.5045(3) 0.0342(6) Uani 1 1 d . . .
H13 H -0.2098 0.1980 0.5637 0.041 Uiso 1 1 calc R . .
C2 C -0.29738(13) 0.11356(11) 0.1907(3) 0.0344(6) Uani 1 1 d . . .
H14 H -0.3410 0.1298 0.1468 0.041 Uiso 1 1 calc R . .
C3 C -0.01880(13) 0.06752(11) -0.1916(3) 0.0350(6) Uani 1 1 d . . .
C4 C -0.17966(13) 0.05515(11) 0.3253(3) 0.0350(6) Uani 1 1 d . . .
H15 H -0.1427 0.0316 0.3748 0.042 Uiso 1 1 calc R . .
C5 C 0.06869(12) 0.21644(12) -0.4350(3) 0.0346(6) Uani 1 1 d . . .
C6 C 0.01075(14) 0.18452(12) -0.5040(3) 0.0396(6) Uani 1 1 d . . .
H16 H -0.0139 0.2006 -0.5957 0.048 Uiso 1 1 calc R . .
C7 C -0.08339(14) 0.03746(11) -0.2345(3) 0.0366(6) Uani 1 1 d . . .
H17 H -0.0904 0.0253 -0.3442 0.044 Uiso 1 1 calc R . .
C8 C -0.25436(13) 0.07729(11) 0.0949(3) 0.0347(6) Uani 1 1 d . . .
H18 H -0.2688 0.0690 -0.0138 0.042 Uiso 1 1 calc R . .
C9 C -0.13694(14) 0.02522(10) -0.1210(3) 0.0360(6) Uani 1 1 d . . .
H19 H -0.1804 0.0056 -0.1542 0.043 Uiso 1 1 calc R . .
C10 C -0.29909(12) 0.18648(11) 0.4187(3) 0.0330(6) Uani 1 1 d . . .
C11 C 0.11313(13) 0.18405(12) -0.3283(3) 0.0376(6) Uani 1 1 d . . .
H20 H 0.1590 0.2002 -0.2972 0.045 Uiso 1 1 calc R . .
C12 C -0.35941(12) 0.21895(12) 0.3622(3) 0.0352(6) Uani 1 1 d . . .
H21 H -0.4010 0.1981 0.3232 0.042 Uiso 1 1 calc R . .
C13 C -0.27815(12) 0.12689(11) 0.3515(3) 0.0327(5) Uani 1 1 d . . .
C14 C -0.12798(13) 0.04140(10) 0.0426(3) 0.0343(6) Uani 1 1 d . . .
C15 C -0.18966(13) 0.05244(10) 0.1555(3) 0.0333(6) Uani 1 1 d . . .
C16 C 0.09185(13) 0.12890(12) -0.2667(3) 0.0384(6) Uani 1 1 d . . .
H22 H 0.1235 0.1076 -0.1959 0.046 Uiso 1 1 calc R . .
C17 C 0.02394(13) 0.10425(11) -0.3082(3) 0.0352(6) Uani 1 1 d . . .
C18 C -0.22297(13) 0.09171(11) 0.4210(3) 0.0341(6) Uani 1 1 d . . .
H23 H -0.2152 0.0930 0.5353 0.041 Uiso 1 1 calc R . .
C19 C -0.01126(14) 0.13017(12) -0.4416(3) 0.0387(6) Uani 1 1 d . . .
H24 H -0.0512 0.1099 -0.4902 0.046 Uiso 1 1 calc R . .
C20 C -0.00616(13) 0.07542(11) -0.0251(3) 0.0355(6) Uani 1 1 d . . .
H25 H 0.0398 0.0900 0.0103 0.043 Uiso 1 1 calc R . .
C21 C -0.05904(13) 0.06250(11) 0.0887(3) 0.0361(6) Uani 1 1 d . . .
H26 H -0.0485 0.0680 0.2009 0.043 Uiso 1 1 calc R . .
C22 C -0.0534(3) 0.2500 -0.0890(6) 0.0852(19) Uani 1 2 d S . .
H1 H -0.0077 0.2694 -0.1254 0.102 Uiso 0.50 1 calc PR A -1
H2 H -0.0528 0.2081 -0.1281 0.102 Uiso 0.50 1 calc PR A -1
C23 C -0.1897(3) 0.2500 0.0840(7) 0.0854(19) Uani 1 2 d S . .
H3 H -0.1912 0.2919 0.1230 0.102 Uiso 0.50 1 calc PR B -1
H4 H -0.2350 0.2300 0.1208 0.102 Uiso 0.50 1 calc PR B -1
C24 C -0.1880(3) 0.2500 -0.0912(7) 0.0988(19) Uani 1 2 d SU . .
H5 H -0.2305 0.2726 -0.1332 0.119 Uiso 0.50 1 calc PR C -1
H6 H -0.1918 0.2083 -0.1313 0.119 Uiso 0.50 1 calc PR C -1
C25 C -0.0556(3) 0.2500 0.0886(7) 0.0849(17) Uani 1 2 d SU . .
H7 H -0.0514 0.2916 0.1289 0.102 Uiso 0.50 1 calc PR D -1
H8 H -0.0136 0.2270 0.1311 0.102 Uiso 0.50 1 calc PR D -1
C26 C -0.1297(3) 0.2210(3) 0.1545(7) 0.0515(14) Uani 0.50 1 d P . -1
H9 H -0.1310 0.1779 0.1272 0.062 Uiso 0.50 1 calc PR . -1
H10 H -0.1320 0.2250 0.2744 0.062 Uiso 0.50 1 calc PR . -1
C27 C -0.1132(3) 0.2801(3) -0.1597(7) 0.0608(18) Uani 0.50 1 d P . -1
H11 H -0.1112 0.2764 -0.2797 0.073 Uiso 0.50 1 calc PR . -1
H12 H -0.1117 0.3231 -0.1311 0.073 Uiso 0.50 1 calc PR . -1

loop_
_atom_site_aniso_label
_atom_site_aniso_U_11
_atom_site_aniso_U_22
_atom_site_aniso_U_33
_atom_site_aniso_U_23
_atom_site_aniso_U_13
_atom_site_aniso_U_12
C1 0.0322(12) 0.0451(13) 0.0252(11) 0.0022(10) -0.0013(9) 0.0007(10)
C2 0.0303(12) 0.0373(13) 0.0356(13) 0.0071(10) -0.0049(10) -0.0051(10)
C3 0.0358(13) 0.0320(12) 0.0371(13) -0.0047(10) -0.0048(10) 0.0057(10)
C4 0.0363(13) 0.0317(12) 0.0369(13) 0.0091(10) -0.0059(10) -0.0037(10)
C5 0.0281(12) 0.0508(15) 0.0249(11) -0.0029(10) 0.0051(9) 0.0014(10)
C6 0.0383(14) 0.0553(16) 0.0252(11) -0.0014(11) -0.0018(10) 0.0000(12)
C7 0.0424(14) 0.0346(12) 0.0329(12) -0.0043(10) -0.0081(11) 0.0024(10)
C8 0.0388(13) 0.0350(12) 0.0304(12) 0.0032(10) -0.0058(10) -0.0069(10)
C9 0.0389(13) 0.0300(12) 0.0392(14) -0.0024(10) -0.0093(11) -0.0019(10)
C10 0.0301(12) 0.0426(13) 0.0263(11) 0.0053(10) 0.0042(9) -0.0046(10)
C11 0.0264(12) 0.0493(15) 0.0371(13) -0.0035(11) 0.0021(10) 0.0016(10)
C12 0.0243(11) 0.0492(13) 0.0320(12) 0.0003(11) 0.0022(10) -0.0042(10)
C13 0.0282(12) 0.0378(12) 0.0320(12) 0.0066(10) 0.0009(9) -0.0085(10)
C14 0.0398(13) 0.0273(11) 0.0359(13) 0.0015(10) -0.0054(11) 0.0003(10)
C15 0.0366(13) 0.0273(11) 0.0362(13) 0.0035(10) -0.0050(10) -0.0060(10)
C16 0.0310(13) 0.0461(14) 0.0382(13) -0.0040(11) -0.0021(10) 0.0085(11)
C17 0.0335(12) 0.0375(13) 0.0347(13) -0.0084(10) 0.0001(10) 0.0052(10)
C18 0.0359(13) 0.0365(13) 0.0300(12) 0.0088(10) -0.0037(10) -0.0074(10)
C19 0.0376(13) 0.0496(15) 0.0289(12) -0.0073(11) -0.0030(10) -0.0039(11)
C20 0.0332(13) 0.0359(13) 0.0373(13) -0.0023(11) -0.0067(10) 0.0037(10)
C21 0.0390(13) 0.0360(13) 0.0332(13) -0.0025(10) -0.0078(10) 0.0032(10)
C22 0.038(2) 0.166(6) 0.052(3) 0.000 0.012(2) 0.000
C23 0.038(2) 0.150(6) 0.069(3) 0.000 0.018(2) 0.000
C24 0.052(3) 0.174(5) 0.070(3) 0.000 -0.004(2) 0.000
C25 0.045(2) 0.146(4) 0.064(3) 0.000 0.001(2) 0.000
C26 0.036(3) 0.070(3) 0.048(3) 0.020(3) 0.012(2) 0.013(2)
C27 0.034(3) 0.109(5) 0.039(3) 0.024(3) -0.002(2) 0.000(3)

loop_
_atom_type_symbol
_atom_type_description
_atom_type_scat_dispersion_real
_atom_type_scat_dispersion_imag
_atom_type_scat_source
C C 0.0033 0.0016 'International Tables Vol C Tables 4.2.6.8 and 6.1.1.4'
H H 0.0000 0.0000 'International Tables Vol C Tables 4.2.6.8 and 6.1.1.4'

loop_
_geom_angle_atom_site_label_1
_geom_angle_atom_site_label_2
_geom_angle_atom_site_label_3
_geom_angle
_geom_angle_site_symmetry_1
_geom_angle_site_symmetry_3
C1 C1 C10 121.15(14) 8_565 .
C1 C1 H13 119.4 8_565 .
C10 C1 H13 119.4 . .
C8 C2 C13 121.4(2) . .
C8 C2 H14 119.3 . .
C13 C2 H14 119.3 . .
C20 C3 C7 116.4(2) . .
C20 C3 C17 118.3(2) . .
C7 C3 C17 123.1(2) . .
C18 C4 C15 120.9(2) . .
C18 C4 H15 119.5 . .
C15 C4 H15 119.5 . .
C11 C5 C6 115.7(2) . .
C11 C5 C5 121.14(15) . 8_565
C6 C5 C5 120.63(15) . 8_565
C19 C6 C5 121.3(2) . .
C19 C6 H16 119.3 . .
C5 C6 H16 119.3 . .
C9 C7 C3 121.6(2) . .
C9 C7 H17 119.2 . .
C3 C7 H17 119.2 . .
C2 C8 C15 121.0(2) . .
C2 C8 H18 119.5 . .
C15 C8 H18 119.5 . .
C7 C9 C14 120.9(2) . .
C7 C9 H19 119.6 . .
C14 C9 H19 119.6 . .
C1 C10 C12 116.4(2) . .
C1 C10 C13 118.0(2) . .
C12 C10 C13 122.8(2) . .
C16 C11 C5 121.6(2) . .
C16 C11 H20 119.2 . .
C5 C11 H20 119.2 . .
C12 C12 C10 121.16(14) 8_565 .
C12 C12 H21 119.4 8_565 .
C10 C12 H21 119.4 . .
C2 C13 C18 116.6(2) . .
C2 C13 C10 118.3(2) . .
C18 C13 C10 122.3(2) . .
C21 C14 C9 116.9(2) . .
C21 C14 C15 117.6(2) . .
C9 C14 C15 123.6(2) . .
C8 C15 C4 116.4(2) . .
C8 C15 C14 119.3(2) . .
C4 C15 C14 121.8(2) . .
C11 C16 C17 120.6(2) . .
C11 C16 H22 119.7 . .
C17 C16 H22 119.7 . .
C19 C17 C16 116.0(2) . .
C19 C17 C3 119.4(2) . .
C16 C17 C3 121.9(2) . .
C4 C18 C13 120.8(2) . .
C4 C18 H23 119.6 . .
C13 C18 H23 119.6 . .
C6 C19 C17 121.4(2) . .
C6 C19 H24 119.3 . .
C17 C19 H24 119.3 . .
C21 C20 C3 121.4(2) . .
C21 C20 H25 119.3 . .
C3 C20 H25 119.3 . .
C20 C21 C14 121.5(2) . .
C20 C21 H26 119.3 . .
C14 C21 H26 119.3 . .
C27 C22 C27 56.8(6) 8_565 .
C27 C22 C25 113.0(4) 8_565 .
C27 C22 C25 113.0(4) . .
C27 C22 H1 137.9 8_565 .
C27 C22 H1 109.0 . .
C25 C22 H1 109.0 . .
C27 C22 H2 54.9 8_565 .
C27 C22 H2 109.0 . .
C25 C22 H2 109.0 . .
H1 C22 H2 107.8 . .
C26 C23 C26 55.0(6) . 8_565
C26 C23 C24 113.3(4) . .
C26 C23 C24 113.3(4) 8_565 .
C26 C23 H3 108.9 . .
C26 C23 H3 56.7 8_565 .
C24 C23 H3 108.9 . .
C26 C23 H4 108.9 . .
C26 C23 H4 137.7 8_565 .
C24 C23 H4 108.9 . .
H3 C23 H4 107.7 . .
C23 C24 C27 111.4(4) . .
C23 C24 C27 111.4(4) . 8_565
C27 C24 C27 48.7(5) . 8_565
C23 C24 H5 109.4 . .
C27 C24 H5 109.4 . .
C27 C24 H5 138.8 8_565 .
C23 C24 H6 109.4 . .
C27 C24 H6 109.4 . .
C27 C24 H6 63.6 8_565 .
H5 C24 H6 108.0 . .
C22 C25 C26 111.2(4) . 8_565
C22 C25 C26 111.2(4) . .
C26 C25 C26 47.7(5) 8_565 .
C22 C25 H7 109.4 . .
C26 C25 H7 64.7 8_565 .
C26 C25 H7 109.4 . .
C22 C25 H8 109.4 . .
C26 C25 H8 138.7 8_565 .
C26 C25 H8 109.4 . .
H7 C25 H8 108.0 . .
C23 C26 C25 109.9(4) . .
C23 C26 H9 109.7 . .
C25 C26 H9 109.7 . .
C23 C26 H10 109.7 . .
C25 C26 H10 109.7 . .
H9 C26 H10 108.2 . .
C22 C27 C24 108.4(4) . .
C22 C27 H11 110.0 . .
C24 C27 H11 110.0 . .
C22 C27 H12 110.0 . .
C24 C27 H12 110.0 . .
H11 C27 H12 108.4 . .

loop_
_geom_bond_atom_site_label_1
_geom_bond_atom_site_label_2
_geom_bond_distance
_geom_bond_site_symmetry_2
C1 C1 1.390(5) 8_565
C1 C10 1.400(3) .
C1 H13 0.9500 .
C2 C8 1.378(4) .
C2 C13 1.400(3) .
C2 H14 0.9500 .
C3 C20 1.399(3) .
C3 C7 1.406(3) .
C3 C17 1.485(4) .
C4 C18 1.384(4) .
C4 C15 1.408(3) .
C4 H15 0.9500 .
C5 C11 1.399(3) .
C5 C6 1.400(4) .
C5 C5 1.499(5) 8_565
C6 C19 1.378(4) .
C6 H16 0.9500 .
C7 C9 1.382(4) .
C7 H17 0.9500 .
C8 C15 1.402(3) .
C8 H18 0.9500 .
C9 C14 1.402(4) .
C9 H19 0.9500 .
C10 C12 1.402(3) .
C10 C13 1.491(4) .
C11 C16 1.388(4) .
C11 H20 0.9500 .
C12 C12 1.387(5) 8_565
C12 H21 0.9500 .
C13 C18 1.403(3) .
C14 C21 1.401(3) .
C14 C15 1.484(4) .
C16 C17 1.404(4) .
C16 H22 0.9500 .
C17 C19 1.398(4) .
C18 H23 0.9500 .
C19 H24 0.9500 .
C20 C21 1.378(4) .
C20 H25 0.9500 .
C21 H26 0.9500 .
C22 C27 1.411(7) 8_565
C22 C27 1.411(7) .
C22 C25 1.460(7) .
C22 H1 0.9900 .
C22 H2 0.9900 .
C23 C26 1.402(7) .
C23 C26 1.402(7) 8_565
C23 C24 1.440(8) .
C23 H3 0.9900 .
C23 H4 0.9900 .
C24 C27 1.628(7) .
C24 C27 1.628(7) 8_565
C24 H5 0.9900 .
C24 H6 0.9900 .
C25 C26 1.601(7) 8_565
C25 C26 1.601(7) .
C25 H7 0.9900 .
C25 H8 0.9900 .
C26 H9 0.9900 .
C26 H10 0.9900 .
C27 H11 0.9900 .
C27 H12 0.9900 .

loop_
_geom_torsion_atom_site_label_1
_geom_torsion_atom_site_label_2
_geom_torsion_atom_site_label_3
_geom_torsion_atom_site_label_4
_geom_torsion
_geom_torsion_site_symmetry_1
_geom_torsion_site_symmetry_4
C11 C5 C6 C19 15.1(4) . .
C5 C5 C6 C19 -146.91(19) 8_565 .
C20 C3 C7 C9 10.3(3) . .
C17 C3 C7 C9 -152.7(2) . .
C13 C2 C8 C15 0.0(3) . .
C3 C7 C9 C14 -1.3(4) . .
C1 C1 C10 C12 -12.7(2) 8_565 .
C1 C1 C10 C13 149.27(15) 8_565 .
C6 C5 C11 C16 -14.1(3) . .
C5 C5 C11 C16 147.78(18) 8_565 .
C1 C10 C12 C12 12.7(2) . 8_565
C13 C10 C12 C12 -148.31(16) . 8_565
C8 C2 C13 C18 -13.7(3) . .
C8 C2 C13 C10 147.9(2) . .
C1 C10 C13 C2 -133.7(2) . .
C12 C10 C13 C2 27.0(3) . .
C1 C10 C13 C18 26.8(3) . .
C12 C10 C13 C18 -172.5(2) . .
C7 C9 C14 C21 -8.7(3) . .
C7 C9 C14 C15 154.9(2) . .
C2 C8 C15 C4 13.7(3) . .
C2 C8 C15 C14 -148.8(2) . .
C18 C4 C15 C8 -13.8(3) . .
C18 C4 C15 C14 148.3(2) . .
C21 C14 C15 C8 130.3(2) . .
C9 C14 C15 C8 -33.1(3) . .
C21 C14 C15 C4 -31.2(3) . .
C9 C14 C15 C4 165.3(2) . .
C5 C11 C16 C17 -1.0(4) . .
C11 C16 C17 C19 15.2(3) . .
C11 C16 C17 C3 -145.9(2) . .
C20 C3 C17 C19 -136.7(2) . .
C7 C3 C17 C19 25.9(3) . .
C20 C3 C17 C16 23.7(3) . .
C7 C3 C17 C16 -173.6(2) . .
C15 C4 C18 C13 0.2(3) . .
C2 C13 C18 C4 13.5(3) . .
C10 C13 C18 C4 -147.3(2) . .
C5 C6 C19 C17 -0.9(4) . .
C16 C17 C19 C6 -14.3(4) . .
C3 C17 C19 C6 147.3(2) . .
C7 C3 C20 C21 -9.3(4) . .
C17 C3 C20 C21 154.5(2) . .
C3 C20 C21 C14 -0.6(4) . .
C9 C14 C21 C20 9.7(3) . .
C15 C14 C21 C20 -154.9(2) . .
C26 C23 C24 C27 -56.5(4) . .
C26 C23 C24 C27 3.9(5) 8_565 .
C26 C23 C24 C27 -3.9(5) . 8_565
C26 C23 C24 C27 56.5(4) 8_565 8_565
C27 C22 C25 C26 -56.8(4) 8_565 8_565
C27 C22 C25 C26 5.4(5) . 8_565
C27 C22 C25 C26 -5.4(5) 8_565 .
C27 C22 C25 C26 56.8(4) . .
C26 C23 C26 C25 -47.7(5) 8_565 .
C24 C23 C26 C25 55.3(5) . .
C22 C25 C26 C23 -54.0(5) . .
C26 C25 C26 C23 45.8(5) 8_565 .
C27 C22 C27 C24 47.6(5) 8_565 .
C25 C22 C27 C24 -55.7(5) . .
C23 C24 C27 C22 54.7(5) . .
C27 C24 C27 C22 -45.5(5) 8_565 .
